data_2209677
loop_
_publ_author_name
'Guang-Bo Che'

_publ_section_title
Poly[bis[[4-(1<i>H</i>-1,3,7,8-tetraazacyclopenta[<i>l</i>]phenanthren-2-yl)phenol-\k^2^<i>N</i>^7^,<i>N</i>^8^]manganese(II)]-di-\m~3~-benzene-1,3-dicarboxylato-\k^4^<i>O</i>:<i>O</i>':<i>O</i>'',<i>O</i>''']
_journal_coeditor_code TK2053
_journal_issue 7
_journal_name_full 'Acta Crystallographica Section E'
_journal_page_first m1686
_journal_page_last m1688
_journal_paper_doi 10.1107/S160053680602424X
_journal_volume 62
_journal_year 2006
_chemical_formula_iupac '[Mn2 (C8 H4 O4)2 (C19 H12 N4 O)2]'
_chemical_formula_moiety 'C27 H16 Mn N4 O5'
_chemical_formula_sum 'C27 H16 Mn N4 O5'
_chemical_formula_weight 531.38
_chemical_name_systematic
;
Poly[bis[[4-(1H-1,3,7,8-tetraazacyclopenta[l]phenanthren-2-yl)phenol-
\k^2^N^7^,N^8^]manganese(II)]-di-\m~3~-benzene-1,3-dicarboxylato-
\k^4^O:O':O'',O''']
;
_space_group_IT_number 15
_symmetry_cell_setting monoclinic
_symmetry_space_group_name_Hall '-C 2yc'
_symmetry_space_group_name_H-M 'C 1 2/c 1'
_atom_sites_solution_hydrogens geom
_atom_sites_solution_primary direct
_atom_sites_solution_secondary difmap
_audit_creation_method SHELXL-97
_cell_angle_alpha 90
_cell_angle_beta 109.78(3)
_cell_angle_gamma 90
_cell_formula_units_Z 8
_cell_length_a 15.318(3)
_cell_length_b 16.453(3)
_cell_length_c 18.660(4)
_cell_measurement_reflns_used 11871
_cell_measurement_temperature 292(2)
_cell_measurement_theta_max 27.5
_cell_measurement_theta_min 3.0
_cell_volume 4425.4(17)
_computing_cell_refinement PROCESS-AUTO
_computing_data_collection 'PROCESS-AUTO (Rigaku Corporation, 1998)'
_computing_data_reduction PROCESS-AUTO
_computing_molecular_graphics 'SHELXTL-Plus (Sheldrick, 1990)'
_computing_publication_material SHELXL97
_computing_structure_refinement 'SHELXL97 (Sheldrick, 1997)'
_computing_structure_solution 'SHELXS97 (Sheldrick, 1997)'
_diffrn_ambient_temperature 292(2)
_diffrn_detector_area_resol_mean 10.0
_diffrn_measured_fraction_theta_full 0.998
_diffrn_measured_fraction_theta_max 0.994
_diffrn_measurement_device_type 'Rigaku R-AXIS RAPID'
_diffrn_measurement_method \w
_diffrn_radiation_monochromator graphite
_diffrn_radiation_source 'rotor target'
_diffrn_radiation_type MoK\a
_diffrn_radiation_wavelength 0.71073
_diffrn_reflns_av_R_equivalents 0.113
_diffrn_reflns_av_sigmaI/netI 0.091
_diffrn_reflns_limit_h_max 19
_diffrn_reflns_limit_h_min -19
_diffrn_reflns_limit_k_max 21
_diffrn_reflns_limit_k_min -21
_diffrn_reflns_limit_l_max 24
_diffrn_reflns_limit_l_min -22
_diffrn_reflns_number 21264
_diffrn_reflns_theta_full 25.0
_diffrn_reflns_theta_max 27.5
_diffrn_reflns_theta_min 3.0
_diffrn_standards_decay_% 0
_diffrn_standards_interval_count 0
_diffrn_standards_number 0
_exptl_absorpt_coefficient_mu 0.647
_exptl_absorpt_correction_T_max 0.863
_exptl_absorpt_correction_T_min 0.811
_exptl_absorpt_correction_type multi-scan
_exptl_absorpt_process_details '(ABSCOR; Higashi, 1995)'
_exptl_crystal_colour colorless
_exptl_crystal_density_diffrn 1.595
_exptl_crystal_density_method 'not measured'
_exptl_crystal_description block
_exptl_crystal_F_000 2168
_exptl_crystal_size_max 0.31
_exptl_crystal_size_mid 0.28
_exptl_crystal_size_min 0.22
_refine_diff_density_max 0.62
_refine_diff_density_min -0.44
_refine_ls_extinction_method none
_refine_ls_goodness_of_fit_ref 1.04
_refine_ls_hydrogen_treatment mixed
_refine_ls_matrix_type full
_refine_ls_number_parameters 337
_refine_ls_number_reflns 5038
_refine_ls_number_restraints 0
_refine_ls_restrained_S_all 1.04
_refine_ls_R_factor_all 0.127
_refine_ls_R_factor_gt 0.063
_refine_ls_shift/su_max 0.001
_refine_ls_shift/su_mean 0.000
_refine_ls_structure_factor_coef Fsqd
_refine_ls_weighting_details 'calc w=1/[\s^2^(Fo^2^)+(0.0546P)^2^+3.4614P] where P=(Fo^2^+2Fc^2^)/3'
_refine_ls_weighting_scheme calc
_refine_ls_wR_factor_gt 0.123
_refine_ls_wR_factor_ref 0.144
_reflns_number_gt 2882
_reflns_number_total 5038
_reflns_threshold_expression I>2\s(I)
_cod_data_source_file tk2053.cif
_cod_data_source_block I
_cod_original_sg_symbol_H-M 'C 2/c'
_cod_database_code 2209677
_cod_database_fobs_code 2209677

loop_
_symmetry_equiv_pos_as_xyz
'x, y, z'
'-x, y, -z+1/2'
'x+1/2, y+1/2, z'
'-x+1/2, y+1/2, -z+1/2'
'-x, -y, -z'
'x, -y, z-1/2'
'-x+1/2, -y+1/2, -z'
'x+1/2, -y+1/2, z-1/2'

loop_
_atom_site_type_symbol
_atom_site_label
_atom_site_fract_x
_atom_site_fract_y
_atom_site_fract_z
_atom_site_U_iso_or_equiv
_atom_site_adp_type
_atom_site_calc_flag
_atom_site_refinement_flags
_atom_site_occupancy
C C1 0.6184(3) 0.0580(2) 0.83394(19) 0.0289(9) Uani d . 1
C C2 0.6718(3) 0.0036(2) 0.89867(18) 0.0275(8) Uani d . 1
C C3 0.7556(3) -0.0296(2) 0.8995(2) 0.0365(10) Uani d . 1
H H3 0.7779 -0.0185 0.8599 0.044 Uiso calc R 1
C C4 0.8057(3) -0.0787(3) 0.9588(2) 0.0452(12) Uani d . 1
H H4 0.8620 -0.1002 0.9593 0.054 Uiso calc R 1
C C5 0.7735(3) -0.0961(3) 1.0168(2) 0.0381(10) Uani d . 1
H H5 0.8088 -0.1285 1.0571 0.046 Uiso calc R 1
C C6 0.6885(3) -0.0659(2) 1.01651(18) 0.0267(8) Uani d . 1
C C7 0.6509(3) -0.0900(2) 1.07684(19) 0.0301(9) Uani d . 1
C C8 0.6374(3) -0.0155(2) 0.95669(18) 0.0280(9) Uani d . 1
H H8 0.5805 0.0052 0.9557 0.034 Uiso calc R 1
C C9 0.7070(3) 0.2486(3) 0.8264(2) 0.0415(11) Uani d . 1
H H9 0.7292 0.1981 0.8470 0.050 Uiso calc R 1
C C10 0.7426(3) 0.3175(3) 0.8694(2) 0.0508(13) Uani d . 1
H H10 0.7863 0.3126 0.9180 0.061 Uiso calc R 1
C C11 0.7129(3) 0.3922(3) 0.8399(2) 0.0438(11) Uani d . 1
H H11 0.7365 0.4387 0.8681 0.053 Uiso calc R 1
C C12 0.6468(3) 0.3987(2) 0.76704(19) 0.0303(9) Uani d . 1
C C13 0.6131(3) 0.3251(2) 0.72791(19) 0.0288(9) Uani d . 1
C C14 0.5419(3) 0.3270(2) 0.6535(2) 0.0285(8) Uani d . 1
C C15 0.4481(3) 0.2535(3) 0.5517(2) 0.0459(12) Uani d . 1
H H15 0.4282 0.2036 0.5286 0.055 Uiso calc R 1
C C16 0.4069(3) 0.3239(3) 0.5135(2) 0.0528(13) Uani d . 1
H H16 0.3608 0.3206 0.4659 0.063 Uiso calc R 1
C C17 0.4350(3) 0.3975(3) 0.5467(2) 0.0446(11) Uani d . 1
H H17 0.4086 0.4451 0.5220 0.053 Uiso calc R 1
C C18 0.5042(3) 0.4006(2) 0.6188(2) 0.0324(9) Uani d . 1
C C19 0.5410(3) 0.4734(2) 0.6591(2) 0.0298(9) Uani d . 1
C C20 0.6099(3) 0.4716(2) 0.7291(2) 0.0309(9) Uani d . 1
C C21 0.5708(3) 0.5974(2) 0.6909(2) 0.0334(9) Uani d . 1
C C22 0.5717(3) 0.6864(2) 0.6909(2) 0.0353(10) Uani d . 1
C C23 0.6228(3) 0.7330(3) 0.7524(2) 0.0410(11) Uani d . 1
H H23 0.6589 0.7074 0.7970 0.049 Uiso calc R 1
C C24 0.6212(3) 0.8166(3) 0.7490(2) 0.0477(12) Uani d . 1
H H24 0.6556 0.8471 0.7910 0.057 Uiso calc R 1
C C25 0.5682(4) 0.8548(3) 0.6829(2) 0.0527(13) Uani d . 1
C C26 0.5149(4) 0.8093(3) 0.6210(2) 0.0538(13) Uani d . 1
H H26 0.4786 0.8350 0.5766 0.065 Uiso calc R 1
C C27 0.5162(3) 0.7265(3) 0.6257(2) 0.0440(11) Uani d . 1
H H27 0.4792 0.6963 0.5844 0.053 Uiso calc R 1
N N1 0.6432(2) 0.25094(19) 0.75766(16) 0.0329(8) Uani d . 1
N N2 0.5139(2) 0.25426(19) 0.61904(16) 0.0344(8) Uani d . 1
N N3 0.5165(2) 0.55266(19) 0.63526(17) 0.0349(8) Uani d . 1
N N4 0.6289(2) 0.55152(18) 0.74939(17) 0.0341(8) Uani d . 1
H H4A 0.6693 0.5695 0.7906 0.041 Uiso calc R 1
O O1 0.64092(19) 0.05741(16) 0.77435(13) 0.0353(7) Uani d . 1
O O2 0.5568(2) 0.10252(17) 0.84231(14) 0.0373(7) Uani d . 1
O O3 0.5652(2) -0.09018(18) 1.06347(14) 0.0418(7) Uani d . 1
O O4 0.70570(19) -0.11241(17) 1.14181(13) 0.0389(7) Uani d . 1
O O5 0.5646(3) 0.93678(19) 0.67423(19) 0.0852(15) Uani d . 1
Mn Mn1 0.58149(4) 0.14015(3) 0.68095(3) 0.02754(17) Uani d . 1
H H5A 0.595(3) 0.957(3) 0.718(2) 0.041 Uiso d . 1

loop_
_atom_site_aniso_label
_atom_site_aniso_U_11
_atom_site_aniso_U_22
_atom_site_aniso_U_33
_atom_site_aniso_U_12
_atom_site_aniso_U_13
_atom_site_aniso_U_23
C1 0.029(2) 0.027(2) 0.030(2) -0.0024(18) 0.0089(16) -0.0004(15)
C2 0.027(2) 0.028(2) 0.0267(19) 0.0008(17) 0.0079(15) 0.0035(15)
C3 0.038(2) 0.042(3) 0.035(2) 0.005(2) 0.0189(18) 0.0055(17)
C4 0.037(3) 0.062(3) 0.041(2) 0.020(2) 0.0185(19) 0.016(2)
C5 0.036(2) 0.046(3) 0.032(2) 0.006(2) 0.0097(18) 0.0100(18)
C6 0.030(2) 0.028(2) 0.0223(18) -0.0044(17) 0.0097(15) -0.0011(14)
C7 0.034(2) 0.028(2) 0.028(2) 0.0012(18) 0.0085(17) -0.0003(15)
C8 0.031(2) 0.026(2) 0.0278(19) -0.0001(17) 0.0114(16) 0.0035(14)
C9 0.047(3) 0.030(2) 0.037(2) 0.001(2) 0.0012(19) 0.0052(17)
C10 0.060(3) 0.041(3) 0.037(2) -0.002(2) -0.002(2) 0.0024(19)
C11 0.050(3) 0.034(2) 0.038(2) -0.002(2) 0.002(2) -0.0049(18)
C12 0.035(2) 0.027(2) 0.029(2) -0.0036(18) 0.0100(16) -0.0008(15)
C13 0.034(2) 0.026(2) 0.0272(19) 0.0023(18) 0.0104(16) 0.0034(15)
C14 0.030(2) 0.026(2) 0.0293(19) -0.0040(17) 0.0100(16) -0.0027(15)
C15 0.059(3) 0.030(2) 0.036(2) -0.003(2) 0.000(2) -0.0023(18)
C16 0.059(3) 0.042(3) 0.038(2) 0.001(2) -0.010(2) -0.003(2)
C17 0.046(3) 0.036(3) 0.042(2) 0.005(2) 0.003(2) 0.0087(19)
C18 0.034(2) 0.032(2) 0.029(2) 0.0017(19) 0.0089(16) 0.0035(16)
C19 0.030(2) 0.026(2) 0.031(2) 0.0011(17) 0.0079(16) 0.0025(15)
C20 0.042(3) 0.022(2) 0.031(2) 0.0014(18) 0.0156(18) 0.0027(15)
C21 0.037(2) 0.024(2) 0.040(2) 0.0028(19) 0.0133(18) 0.0026(17)
C22 0.039(3) 0.028(2) 0.038(2) 0.002(2) 0.0126(18) 0.0002(17)
C23 0.048(3) 0.033(2) 0.036(2) 0.005(2) 0.0063(19) 0.0001(17)
C24 0.062(3) 0.033(3) 0.040(2) 0.000(2) 0.007(2) -0.0073(18)
C25 0.079(4) 0.025(2) 0.047(3) 0.008(3) 0.012(2) -0.005(2)
C26 0.069(4) 0.032(3) 0.044(3) 0.011(2) -0.002(2) 0.0032(19)
C27 0.053(3) 0.031(2) 0.038(2) 0.004(2) 0.003(2) -0.0013(18)
N1 0.038(2) 0.0258(18) 0.0303(17) -0.0008(15) 0.0064(14) 0.0033(13)
N2 0.041(2) 0.0278(19) 0.0270(17) -0.0027(16) 0.0021(14) 0.0002(13)
N3 0.038(2) 0.0273(19) 0.0339(18) -0.0031(16) 0.0046(15) -0.0016(14)
N4 0.041(2) 0.0250(19) 0.0336(18) -0.0004(16) 0.0086(15) -0.0014(13)
O1 0.0471(18) 0.0345(16) 0.0271(14) 0.0060(14) 0.0165(12) 0.0067(11)
O2 0.0381(17) 0.0385(17) 0.0372(15) 0.0064(14) 0.0152(12) 0.0053(12)
O3 0.0403(19) 0.052(2) 0.0354(15) 0.0014(15) 0.0161(13) 0.0107(12)
O4 0.0430(18) 0.0457(18) 0.0255(14) 0.0028(14) 0.0082(12) 0.0055(11)
O5 0.144(4) 0.0236(18) 0.056(2) 0.011(2) -0.009(2) -0.0019(15)
Mn1 0.0346(3) 0.0240(3) 0.0243(3) -0.0008(3) 0.0103(2) 0.0003(2)

loop_
_atom_type_symbol
_atom_type_description
_atom_type_scat_dispersion_real
_atom_type_scat_dispersion_imag
_atom_type_scat_source
C C 0.0033 0.0016 'International Tables Vol C Tables 4.2.6.8 and 6.1.1.4'
H H 0.0000 0.0000 'International Tables Vol C Tables 4.2.6.8 and 6.1.1.4'
N N 0.0061 0.0033 'International Tables Vol C Tables 4.2.6.8 and 6.1.1.4'
O O 0.0106 0.0060 'International Tables Vol C Tables 4.2.6.8 and 6.1.1.4'
Mn Mn 0.3368 0.7283 'International Tables Vol C Tables 4.2.6.8 and 6.1.1.4'

loop_
_geom_angle_atom_site_label_1
_geom_angle_atom_site_label_2
_geom_angle_atom_site_label_3
_geom_angle_site_symmetry_1
_geom_angle_site_symmetry_3
_geom_angle
_geom_angle_publ_flag
O2 C1 O1 . . 123.7(3) ?
O2 C1 C2 . . 118.6(3) ?
O1 C1 C2 . . 117.6(3) ?
C3 C2 C8 . . 119.7(3) ?
C3 C2 C1 . . 119.5(3) ?
C8 C2 C1 . . 120.8(3) ?
C4 C3 C2 . . 120.1(4) ?
C4 C3 H3 . . 119.9 ?
C2 C3 H3 . . 119.9 ?
C5 C4 C3 . . 120.6(4) ?
C5 C4 H4 . . 119.7 ?
C3 C4 H4 . . 119.7 ?
C4 C5 C6 . . 120.7(4) ?
C4 C5 H5 . . 119.6 ?
C6 C5 H5 . . 119.6 ?
C5 C6 C8 . . 119.0(3) ?
C5 C6 C7 . . 120.4(3) ?
C8 C6 C7 . . 120.5(3) ?
O3 C7 O4 . . 119.9(3) ?
O3 C7 C6 . . 120.1(3) ?
O4 C7 C6 . . 120.0(4) ?
C2 C8 C6 . . 119.8(4) ?
C2 C8 H8 . . 120.1 ?
C6 C8 H8 . . 120.1 ?
N1 C9 C10 . . 123.5(4) ?
N1 C9 H9 . . 118.2 ?
C10 C9 H9 . . 118.2 ?
C11 C10 C9 . . 119.4(4) ?
C11 C10 H10 . . 120.3 ?
C9 C10 H10 . . 120.3 ?
C10 C11 C12 . . 119.7(4) ?
C10 C11 H11 . . 120.1 ?
C12 C11 H11 . . 120.1 ?
C11 C12 C20 . . 126.0(4) ?
C11 C12 C13 . . 117.0(4) ?
C20 C12 C13 . . 117.0(3) ?
N1 C13 C12 . . 123.0(3) ?
N1 C13 C14 . . 116.9(3) ?
C12 C13 C14 . . 120.1(3) ?
N2 C14 C18 . . 121.9(3) ?
N2 C14 C13 . . 116.8(3) ?
C18 C14 C13 . . 121.4(3) ?
N2 C15 C16 . . 123.3(4) ?
N2 C15 H15 . . 118.4 ?
C16 C15 H15 . . 118.4 ?
C17 C16 C15 . . 119.1(4) ?
C17 C16 H16 . . 120.5 ?
C15 C16 H16 . . 120.5 ?
C16 C17 C18 . . 119.3(4) ?
C16 C17 H17 . . 120.4 ?
C18 C17 H17 . . 120.4 ?
C14 C18 C17 . . 118.1(4) ?
C14 C18 C19 . . 117.0(3) ?
C17 C18 C19 . . 124.9(4) ?
C20 C19 N3 . . 111.2(3) ?
C20 C19 C18 . . 121.5(3) ?
N3 C19 C18 . . 127.2(3) ?
N4 C20 C19 . . 105.4(3) ?
N4 C20 C12 . . 131.7(3) ?
C19 C20 C12 . . 122.9(4) ?
N3 C21 N4 . . 112.6(3) ?
N3 C21 C22 . . 124.3(4) ?
N4 C21 C22 . . 123.0(4) ?
C23 C22 C27 . . 118.0(4) ?
C23 C22 C21 . . 123.9(4) ?
C27 C22 C21 . . 118.1(4) ?
C24 C23 C22 . . 121.3(4) ?
C24 C23 H23 . . 119.3 ?
C22 C23 H23 . . 119.3 ?
C23 C24 C25 . . 119.5(4) ?
C23 C24 H24 . . 120.2 ?
C25 C24 H24 . . 120.2 ?
O5 C25 C24 . . 123.2(4) ?
O5 C25 C26 . . 116.6(4) ?
C24 C25 C26 . . 120.2(4) ?
C27 C26 C25 . . 119.6(4) ?
C27 C26 H26 . . 120.2 ?
C25 C26 H26 . . 120.2 ?
C26 C27 C22 . . 121.3(4) ?
C26 C27 H27 . . 119.3 ?
C22 C27 H27 . . 119.3 ?
C9 N1 C13 . . 117.4(3) ?
C9 N1 Mn1 . . 126.1(3) ?
C13 N1 Mn1 . . 116.5(2) ?
C15 N2 C14 . . 118.4(3) ?
C15 N2 Mn1 . . 123.3(3) ?
C14 N2 Mn1 . . 118.2(2) ?
C21 N3 C19 . . 104.1(3) ?
C20 N4 C21 . . 106.7(3) ?
C20 N4 H4A . . 126.7 ?
C21 N4 H4A . . 126.7 ?
C1 O1 Mn1 . . 122.5(2) ?
C1 O2 Mn1 . 2_656 154.0(3) ?
C7 O3 Mn1 . 6_556 92.5(2) ?
C7 O4 Mn1 . 6_556 90.6(2) ?
C25 O5 H5A . . 107(3) ?
O2 Mn1 O1 2_656 . 95.80(11) y
O2 Mn1 N2 2_656 . 83.35(12) y
O1 Mn1 N2 . . 158.72(11) y
O2 Mn1 O3 2_656 6 85.44(11) y
O1 Mn1 O3 . 6 115.44(11) y
N2 Mn1 O3 . 6 85.74(11) y
O2 Mn1 O4 2_656 6 139.26(10) y
O1 Mn1 O4 . 6 87.89(10) y
N2 Mn1 O4 . 6 106.67(11) y
O3 Mn1 O4 6 6 57.02(10) y
O2 Mn1 N1 2_656 . 122.07(12) y
O1 Mn1 N1 . . 91.44(10) y
N2 Mn1 N1 . . 71.49(11) y
O3 Mn1 N1 6 . 140.35(11) y
O4 Mn1 N1 6 . 98.29(11) y

loop_
_geom_bond_atom_site_label_1
_geom_bond_atom_site_label_2
_geom_bond_site_symmetry_2
_geom_bond_distance
_geom_bond_publ_flag
C1 O2 . 1.245(4) ?
C1 O1 . 1.271(4) ?
C1 C2 . 1.504(5) ?
C2 C3 . 1.390(5) ?
C2 C8 . 1.391(5) ?
C3 C4 . 1.374(5) ?
C3 H3 . 0.9300 ?
C4 C5 . 1.364(6) ?
C4 H4 . 0.9300 ?
C5 C6 . 1.392(5) ?
C5 H5 . 0.9300 ?
C6 C8 . 1.398(5) ?
C6 C7 . 1.482(5) ?
C7 O3 . 1.250(5) ?
C7 O4 . 1.274(4) ?
C8 H8 . 0.9300 ?
C9 N1 . 1.325(5) ?
C9 C10 . 1.389(6) ?
C9 H9 . 0.9300 ?
C10 C11 . 1.361(6) ?
C10 H10 . 0.9300 ?
C11 C12 . 1.397(5) ?
C11 H11 . 0.9300 ?
C12 C20 . 1.411(5) ?
C12 C13 . 1.417(5) ?
C13 N1 . 1.355(5) ?
C13 C14 . 1.448(5) ?
C14 N2 . 1.357(5) ?
C14 C18 . 1.402(5) ?
C15 N2 . 1.318(5) ?
C15 C16 . 1.394(6) ?
C15 H15 . 0.9300 ?
C16 C17 . 1.362(6) ?
C16 H16 . 0.9300 ?
C17 C18 . 1.403(5) ?
C17 H17 . 0.9300 ?
C18 C19 . 1.426(5) ?
C19 C20 . 1.374(5) ?
C19 N3 . 1.388(5) ?
C20 N4 . 1.372(5) ?
C21 N3 . 1.314(5) ?
C21 N4 . 1.377(5) ?
C21 C22 . 1.464(5) ?
C22 C23 . 1.383(5) ?
C22 C27 . 1.393(5) ?
C23 C24 . 1.376(6) ?
C23 H23 . 0.9300 ?
C24 C25 . 1.377(6) ?
C24 H24 . 0.9300 ?
C25 O5 . 1.358(5) ?
C25 C26 . 1.387(6) ?
C26 C27 . 1.364(6) ?
C26 H26 . 0.9300 ?
C27 H27 . 0.9300 ?
Mn1 O1 . 2.155(2) y
Mn1 N1 . 2.313(3) y
Mn1 N2 . 2.263(3) y
N4 H4A . 0.8600 ?
O2 Mn1 2_656 2.106(3) y
O3 Mn1 6_556 2.275(3) y
O4 Mn1 6_556 2.303(3) y
O5 H5A . 0.86(4) ?
Mn1 O2 2_656 2.106(3) ?
Mn1 O3 6 2.275(3) ?
Mn1 O4 6 2.303(3) ?

loop_
_geom_hbond_atom_site_label_D
_geom_hbond_atom_site_label_H
_geom_hbond_atom_site_label_A
_geom_hbond_site_symmetry_A
_geom_hbond_distance_DH
_geom_hbond_distance_HA
_geom_hbond_distance_DA
_geom_hbond_angle_DHA
O5 H5A O1 1_565 0.86(4) 1.95(4) 2.705(4) 145(4)
N4 H4A O4 7_657 0.86 2.03 2.839(4) 156
